data_2101975
loop_
_publ_author_name
'Rudert, Rainer'
'Schulz, Burkhard'
'Reck, G\"unter'
'Vollhardt, Dieter'
'Kriwanek, J\"org'

_publ_section_title
;
 <i>N</i>-<i>n</i>-Alkyl <i>N,N</i>-dimethylammonioacetic acid
 bromides: the first complete series of crystal and molecular structure
 determinations of an amphiphilic compound with alkyl chain lengths
 <i>n</i>~=~1,..., 16
;
_journal_issue 1
_journal_name_full 'Acta Crystallographica Section B'
_journal_page_first 124
_journal_page_last 131
_journal_paper_doi 10.1107/S0108768199007740
_journal_volume 56
_journal_year 2000
_chemical_formula_moiety 'C20 H42 N O2 1+, Br 1-'
_chemical_formula_sum 'C20 H42 Br N O2'
_chemical_formula_weight 408.46
_chemical_name_systematic
;
N-n-Hexadecyl N,N-Dimethyl Ammonio Acetic Acid Bromide
;
_space_group_IT_number 2
_symmetry_cell_setting triclinic
_symmetry_space_group_name_Hall '-P 1'
_symmetry_space_group_name_H-M 'P -1'
_cell_angle_alpha 86.90(5)
_cell_angle_beta 83.14(5)
_cell_angle_gamma 78.87(3)
_cell_formula_units_Z 2
_cell_length_a 6.762(3)
_cell_length_b 7.466(2)
_cell_length_c 23.40(2)
_cell_measurement_reflns_used 25
_cell_measurement_temperature 298(2)
_cell_measurement_theta_max 16
_cell_measurement_theta_min 13
_cell_volume 1150.3(12)
_computing_cell_refinement
;
Enraf-Nonius (1977). CAD4 Operations Manual. Enraf-Nonius, Delft,
The Netherlands.
;
_computing_data_collection
;
Enraf-Nonius (1977). CAD4 Operations Manual. Enraf-Nonius, Delft,
The Netherlands.
;
_computing_data_reduction
;
Fair, C. K.: MolEN, An interactive intelligent system for crystal structure
analysis. Enraf-Nonius, Delft, The Netherlands, 1990
;
_computing_structure_refinement 'SHELXL-93 (Sheldrick, 1993)'
_computing_structure_solution 'SHELXS-86 (Sheldrick, 1990)'
_diffrn_ambient_temperature 298(2)
_diffrn_measurement_device CAD4
_diffrn_measurement_method 'theta/2theta scans'
_diffrn_radiation_monochromator graphite
_diffrn_radiation_source 'fine-focus sealed tube'
_diffrn_radiation_type MoK\a
_diffrn_radiation_wavelength .71069
_diffrn_reflns_av_R_equivalents .0279
_diffrn_reflns_av_sigmaI/netI .0318
_diffrn_reflns_limit_h_max 6
_diffrn_reflns_limit_h_min -6
_diffrn_reflns_limit_k_max 7
_diffrn_reflns_limit_k_min -7
_diffrn_reflns_limit_l_max 22
_diffrn_reflns_limit_l_min 0
_diffrn_reflns_number 2368
_diffrn_reflns_theta_max 19.99
_diffrn_reflns_theta_min 1.75
_diffrn_standards_decay_% 2.3
_diffrn_standards_interval_time 30
_diffrn_standards_number 2
_exptl_absorpt_coefficient_mu 1.798
_exptl_absorpt_correction_T_max 1.000
_exptl_absorpt_correction_T_min .269
_exptl_absorpt_correction_type refdelf
_exptl_absorpt_process_details
;
absorption correction using the method of N. Walker and D. Stuart (1983).
Acta Cryst A39, 158-166
;
_exptl_crystal_colour colourless
_exptl_crystal_density_diffrn 1.179
_exptl_crystal_description plate
_exptl_crystal_F_000 440
_exptl_crystal_size_max .38
_exptl_crystal_size_mid .16
_exptl_crystal_size_min .05
_refine_diff_density_max .416
_refine_diff_density_min -.389
_refine_ls_extinction_method none
_refine_ls_goodness_of_fit_all .894
_refine_ls_goodness_of_fit_ref .924
_refine_ls_hydrogen_treatment
;
position relative to binding partner calculated and kept fixed during
refinement, isotropic displacement parameter constrained to binding partner.
exception: all parameters of H2 refined without constraints
;
_refine_ls_matrix_type full
_refine_ls_number_parameters 221
_refine_ls_number_reflns 2144
_refine_ls_number_restraints 0
_refine_ls_restrained_S_all .898
_refine_ls_restrained_S_obs .924
_refine_ls_R_factor_all .0484
_refine_ls_R_factor_gt .0386
_refine_ls_shift/su_max .013
_refine_ls_shift/su_mean .001
_refine_ls_structure_factor_coef Fsqd
_refine_ls_weighting_details 'w=1/[\s^2^(Fo^2^)+(0.1000P)^2^+0.0000P] where P=(Fo^2^+2Fc^2^)/3'
_refine_ls_weighting_scheme calc
_refine_ls_wR_factor_all .1088
_refine_ls_wR_factor_ref .1030
_reflns_number_observed 1849
_reflns_number_total 2145
_reflns_observed_criterion >2sigma(I)
_cod_data_source_file jz0007.cif
_cod_data_source_block beh16
_cod_depositor_comments
;
The following automatic conversions were performed:
'_symmetry_cell_setting' value 'Triclinic' changed to 'triclinic'
according to '/home/saulius/struct/CIF-dictionaries/cif_core.dic'
dictionary named 'cif_core.dic' version 2.4.1 from 2010-06-29.

Automatic conversion script
Id: cif_fix_enum 1527 2010-12-29 10:47:43Z saulius 

The following automatic conversions were performed:

'_symmetry_cell_setting' value 'Triclinic' changed to 'triclinic'
according to /home/saulius/struct/CIF-dictionaries/cif_core.dic
dictionary named 'cif_core.dic' version 2.4.1 from 2010-06-29.

Automatic conversion script
Id: cif_fix_values 1715 2011-07-08 13:25:40Z adriana 

The following automatic conversions were performed:

'_refine_ls_weighting_scheme' value 'calc
w=1/[\s^2^(Fo^2^)+(0.1000P)^2^+0.0000P] where P=(Fo^2^+2Fc^2^)/3' was
changed to 'calc'. New tag '_refine_ls_weighting_details' was
created. The value of the new tag was set to
'w=1/[\s^2^(Fo^2^)+(0.1000P)^2^+0.0000P] where P=(Fo^2^+2Fc^2^)/3'.

Automatic conversion script
Id: cif_fix_values 3143 2015-03-26 13:38:13Z robertas 
;
_cod_original_cell_volume 1150.3(11)
_cod_database_code 2101975

loop_
_symmetry_equiv_pos_as_xyz
'x, y, z'
'-x, -y, -z'

loop_
_atom_site_aniso_label
_atom_site_aniso_U_11
_atom_site_aniso_U_22
_atom_site_aniso_U_33
_atom_site_aniso_U_12
_atom_site_aniso_U_13
_atom_site_aniso_U_23
Br .0546(4) .0517(4) .0604(4) -.0109(2) -.0078(3) .0001(3)
O1 .056(2) .082(3) .072(3) -.018(2) .020(2) -.031(2)
O2 .064(2) .068(3) .072(3) -.022(2) .007(2) -.025(2)
C31 .043(3) .052(3) .047(3) .000(3) -.001(3) -.005(3)
C32 .049(3) .043(3) .037(3) -.002(2) .001(2) -.010(2)
C33 .052(3) .061(3) .040(3) -.017(2) .006(2) -.006(2)
C34 .067(3) .045(3) .070(4) .003(3) -.009(3) -.009(3)
N1 .044(2) .039(2) .037(2) -.002(2) .002(2) -.011(2)
C1 .059(3) .049(3) .034(3) -.008(2) -.002(2) -.005(2)
C2 .058(3) .061(3) .038(3) -.009(2) -.001(3) -.009(3)
C3 .070(3) .076(3) .040(3) -.020(3) -.003(3) -.010(3)
C4 .062(3) .075(4) .046(4) -.014(3) -.001(3) -.011(3)
C5 .068(3) .085(4) .034(3) -.021(3) .002(3) -.013(3)
C6 .066(3) .086(4) .044(4) -.017(3) -.004(3) -.006(3)
C7 .071(4) .093(4) .041(3) -.022(3) .003(3) -.009(3)
C8 .067(3) .083(4) .049(4) -.019(3) .001(3) -.011(3)
C9 .068(3) .091(4) .040(3) -.024(3) -.002(3) -.007(3)
C10 .072(4) .085(4) .041(3) -.024(3) .000(3) -.009(3)
C11 .069(3) .084(4) .047(4) -.022(3) .004(3) -.016(3)
C12 .073(4) .086(4) .042(3) -.023(3) -.003(3) -.006(3)
C13 .075(4) .084(4) .046(4) -.025(3) -.002(3) -.007(3)
C14 .077(4) .089(4) .041(4) -.022(3) -.002(3) -.004(3)
C15 .096(4) .099(4) .052(4) -.031(4) -.005(3) -.004(3)
C16 .110(5) .123(5) .067(4) -.033(4) -.022(4) .000(4)

loop_
_atom_site_label
_atom_site_fract_x
_atom_site_fract_y
_atom_site_fract_z
_atom_site_U_iso_or_equiv
_atom_site_thermal_displace_type
_atom_site_calc_flag
_atom_site_refinement_flags
_atom_site_occupancy
_atom_site_type_symbol
Br .19972(7) .20940(6) .09149(2) .0554(3) Uani d . 1 Br
O1 .4865(6) .6048(5) .1267(2) .0708(10) Uani d . 1 O
O2 .5812(6) .3865(5) .0621(2) .0672(10) Uani d . 1 O
H2 .470(13) .341(12) .079(3) .17(4) Uiso d . 1 H
C31 .6001(7) .5320(7) .0887(2) .0487(13) Uani d . 1 C
C32 .7919(6) .5918(6) .0607(2) .0440(12) Uani d . 1 C
H32A .9007(6) .4858(6) .0592(2) .057 Uiso calc R 1 H
H32B .7716(6) .6313(6) .0213(2) .057 Uiso calc R 1 H
C33 1.0550(7) .7675(7) .0528(2) .0513(13) Uani d . 1 C
H33A 1.1534(7) .6561(7) .0535(2) .067 Uiso calc R 1 H
H33B 1.1068(7) .8634(7) .0683(2) .067 Uiso calc R 1 H
H33C 1.0280(7) .7997(7) .0139(2) .067 Uiso calc R 1 H
C34 .7109(8) .9162(6) .0870(2) .0622(14) Uani d . 1 C
H34A .7592(8) 1.0092(6) .1051(2) .081 Uiso calc R 1 H
H34B .5833(8) .8988(6) .1071(2) .081 Uiso calc R 1 H
H34C .6934(8) .9529(6) .0477(2) .081 Uiso calc R 1 H
N1 .8615(5) .7411(5) .0887(2) .0412(9) Uani d . 1 N
C1 .9035(7) .6800(6) .1497(2) .0477(12) Uani d . 1 C
H1A .7752(7) .6738(6) .1725(2) .062 Uiso calc R 1 H
H1B .9840(7) .5575(6) .1488(2) .062 Uiso calc R 1 H
C2 1.0117(7) .7994(7) .1798(2) .0528(13) Uani d . 1 C
H2A .9289(7) .9205(7) .1835(2) .069 Uiso calc R 1 H
H2B 1.1386(7) .8105(7) .1570(2) .069 Uiso calc R 1 H
C3 1.0537(8) .7190(7) .2387(2) .0611(14) Uani d . 1 C
H3A 1.1060(8) .5890(7) .2357(2) .079 Uiso calc R 1 H
H3B .9274(8) .7345(7) .2640(2) .079 Uiso calc R 1 H
C4 1.2039(8) .8058(7) .2652(2) .0612(14) Uani d . 1 C
H4A 1.1509(8) .9357(7) .2682(2) .080 Uiso calc R 1 H
H4B 1.3294(8) .7910(7) .2396(2) .080 Uiso calc R 1 H
C5 1.2501(8) .7275(7) .3241(2) .0617(14) Uani d . 1 C
H5A 1.1269(8) .7533(7) .3505(2) .080 Uiso calc R 1 H
H5B 1.2892(8) .5959(7) .3219(2) .080 Uiso calc R 1 H
C6 1.4149(8) .7989(8) .3489(2) .0651(15) Uani d . 1 C
H6A 1.3761(8) .9306(8) .3508(2) .085 Uiso calc R 1 H
H6B 1.5383(8) .7723(8) .3226(2) .085 Uiso calc R 1 H
C7 1.4605(8) .7217(8) .4081(2) .068(2) Uani d . 1 C
H7A 1.3380(8) .7504(8) .4346(2) .089 Uiso calc R 1 H
H7B 1.4970(8) .5898(8) .4063(2) .089 Uiso calc R 1 H
C8 1.6278(8) .7916(8) .4316(2) .0659(15) Uani d . 1 C
H8A 1.5915(8) .9236(8) .4333(2) .086 Uiso calc R 1 H
H8B 1.7506(8) .7625(8) .4052(2) .086 Uiso calc R 1 H
C9 1.6718(8) .7142(8) .4909(2) .0655(15) Uani d . 1 C
H9A 1.5493(8) .7440(8) .5174(2) .085 Uiso calc R 1 H
H9B 1.7071(8) .5822(8) .4893(2) .085 Uiso calc R 1 H
C10 1.8401(8) .7831(7) .5143(2) .0650(15) Uani d . 1 C
H10A 1.8050(8) .9152(7) .5157(2) .085 Uiso calc R 1 H
H10B 1.9626(8) .7528(7) .4878(2) .085 Uiso calc R 1 H
C11 1.8846(8) .7068(8) .5737(2) .0659(15) Uani d . 1 C
H11A 1.7615(8) .7359(8) .6000(2) .086 Uiso calc R 1 H
H11B 1.9208(8) .5748(8) .5721(2) .086 Uiso calc R 1 H
C12 2.0521(8) .7765(8) .5979(2) .0662(15) Uani d . 1 C
H12A 2.0166(8) .9086(8) .5991(2) .086 Uiso calc R 1 H
H12B 2.1756(8) .7462(8) .5718(2) .086 Uiso calc R 1 H
C13 2.0942(8) .7014(8) .6575(2) .067(2) Uani d . 1 C
H13A 1.9707(8) .7313(8) .6836(2) .087 Uiso calc R 1 H
H13B 2.1306(8) .5693(8) .6563(2) .087 Uiso calc R 1 H
C14 2.2612(8) .7729(8) .6812(2) .068(2) Uani d . 1 C
H14A 2.2264(8) .9051(8) .6813(2) .089 Uiso calc R 1 H
H14B 2.3853(8) .7401(8) .6556(2) .089 Uiso calc R 1 H
C15 2.3015(10) .7027(9) .7416(2) .081(2) Uani d . 1 C
H15A 2.1776(10) .7348(9) .7674(2) .105 Uiso calc R 1 H
H15B 2.3380(10) .5705(9) .7417(2) .105 Uiso calc R 1 H
C16 2.4677(10) .7772(10) .7644(3) .097(2) Uani d . 1 C
H16A 2.4855(10) .7276(10) .8026(3) .127 Uiso calc R 1 H
H16B 2.4315(10) .9079(10) .7655(3) .127 Uiso calc R 1 H
H16C 2.5920(10) .7434(10) .7398(3) .127 Uiso calc R 1 H

loop_
_atom_type_symbol
_atom_type_description
_atom_type_scat_dispersion_real
_atom_type_scat_dispersion_imag
_atom_type_scat_source
H H .0000 .0000 'International Tables Vol C Tables 4.2.6.8 and 6.1.1.4'
C C .0033 .0016 'International Tables Vol C Tables 4.2.6.8 and 6.1.1.4'
N N .0061 .0033 'International Tables Vol C Tables 4.2.6.8 and 6.1.1.4'
O O .0106 .0060 'International Tables Vol C Tables 4.2.6.8 and 6.1.1.4'
Br Br -.2901 2.4595 'International Tables Vol C Tables 4.2.6.8 and 6.1.1.4'

loop_
_geom_angle_atom_site_label_1
_geom_angle_atom_site_label_2
_geom_angle_atom_site_label_3
_geom_angle
C31 O2 H2 111(5)
O1 C31 O2 126.4(5)
O1 C31 C32 126.3(5)
O2 C31 C32 107.2(5)
N1 C32 C31 117.3(4)
N1 C32 H32A 108.0(2)
C31 C32 H32A 108.0(2)
N1 C32 H32B 108.0(2)
C31 C32 H32B 108.0(3)
H32A C32 H32B 107.2
N1 C33 H33A 109.5(2)
N1 C33 H33B 109.5(2)
H33A C33 H33B 109.5
N1 C33 H33C 109.5(2)
H33A C33 H33C 109.5
H33B C33 H33C 109.5
N1 C34 H34A 109.5(2)
N1 C34 H34B 109.5(2)
H34A C34 H34B 109.5
N1 C34 H34C 109.5(3)
H34A C34 H34C 109.5
H34B C34 H34C 109.5
C34 N1 C32 111.2(3)
C34 N1 C33 108.5(4)
C32 N1 C33 105.3(3)
C34 N1 C1 112.1(3)
C32 N1 C1 109.3(3)
C33 N1 C1 110.2(3)
C2 C1 N1 115.7(4)
C2 C1 H1A 108.4(3)
N1 C1 H1A 108.4(2)
C2 C1 H1B 108.4(3)
N1 C1 H1B 108.4(2)
H1A C1 H1B 107.4
C1 C2 C3 110.5(4)
C1 C2 H2A 109.6(3)
C3 C2 H2A 109.6(3)
C1 C2 H2B 109.6(3)
C3 C2 H2B 109.6(3)
H2A C2 H2B 108.1
C2 C3 C4 112.9(4)
C2 C3 H3A 109.0(3)
C4 C3 H3A 109.0(3)
C2 C3 H3B 109.0(3)
C4 C3 H3B 109.0(3)
H3A C3 H3B 107.8
C3 C4 C5 114.2(4)
C3 C4 H4A 108.7(3)
C5 C4 H4A 108.7(3)
C3 C4 H4B 108.7(3)
C5 C4 H4B 108.7(3)
H4A C4 H4B 107.6
C6 C5 C4 115.1(4)
C6 C5 H5A 108.5(3)
C4 C5 H5A 108.5(3)
C6 C5 H5B 108.5(3)
C4 C5 H5B 108.5(3)
H5A C5 H5B 107.5
C5 C6 C7 115.2(4)
C5 C6 H6A 108.5(3)
C7 C6 H6A 108.5(3)
C5 C6 H6B 108.5(3)
C7 C6 H6B 108.5(3)
H6A C6 H6B 107.5
C8 C7 C6 114.6(5)
C8 C7 H7A 108.6(3)
C6 C7 H7A 108.6(3)
C8 C7 H7B 108.6(3)
C6 C7 H7B 108.6(3)
H7A C7 H7B 107.6
C7 C8 C9 114.2(5)
C7 C8 H8A 108.7(3)
C9 C8 H8A 108.7(3)
C7 C8 H8B 108.7(3)
C9 C8 H8B 108.7(3)
H8A C8 H8B 107.6
C10 C9 C8 114.2(4)
C10 C9 H9A 108.7(3)
C8 C9 H9A 108.7(3)
C10 C9 H9B 108.7(3)
C8 C9 H9B 108.7(3)
H9A C9 H9B 107.6
C9 C10 C11 114.5(4)
C9 C10 H10A 108.6(3)
C11 C10 H10A 108.6(3)
C9 C10 H10B 108.6(3)
C11 C10 H10B 108.6(3)
H10A C10 H10B 107.6
C12 C11 C10 115.0(5)
C12 C11 H11A 108.5(3)
C10 C11 H11A 108.5(3)
C12 C11 H11B 108.5(3)
C10 C11 H11B 108.5(3)
H11A C11 H11B 107.5
C11 C12 C13 114.7(5)
C11 C12 H12A 108.6(3)
C13 C12 H12A 108.6(3)
C11 C12 H12B 108.6(3)
C13 C12 H12B 108.6(3)
H12A C12 H12B 107.6
C14 C13 C12 114.1(4)
C14 C13 H13A 108.7(3)
C12 C13 H13A 108.7(3)
C14 C13 H13B 108.7(3)
C12 C13 H13B 108.7(3)
H13A C13 H13B 107.6
C13 C14 C15 114.8(5)
C13 C14 H14A 108.6(3)
C15 C14 H14A 108.6(3)
C13 C14 H14B 108.6(3)
C15 C14 H14B 108.6(3)
H14A C14 H14B 107.6
C16 C15 C14 113.7(5)
C16 C15 H15A 108.8(4)
C14 C15 H15A 108.8(3)
C16 C15 H15B 108.8(4)
C14 C15 H15B 108.8(3)
H15A C15 H15B 107.7
C15 C16 H16A 109.5(3)
C15 C16 H16B 109.5(4)
H16A C16 H16B 109.5
C15 C16 H16C 109.5(4)
H16A C16 H16C 109.5
H16B C16 H16C 109.5

loop_
_geom_bond_atom_site_label_1
_geom_bond_atom_site_label_2
_geom_bond_distance
O1 C31 1.185(6)
O2 C31 1.315(6)
O2 H2 .92(9)
C31 C32 1.516(7)
C32 N1 1.499(5)
C32 H32A .97
C32 H32B .97
C33 N1 1.508(6)
C33 H33A .96
C33 H33B .96
C33 H33C .96
C34 N1 1.496(6)
C34 H34A .96
C34 H34B .96
C34 H34C .96
N1 C1 1.518(6)
C1 C2 1.505(6)
C1 H1A .97
C1 H1B .97
C2 C3 1.510(7)
C2 H2A .97
C2 H2B .97
C3 C4 1.511(7)
C3 H3A .97
C3 H3B .97
C4 C5 1.512(7)
C4 H4A .97
C4 H4B .97
C5 C6 1.509(7)
C5 H5A .97
C5 H5B .97
C6 C7 1.514(7)
C6 H6A .97
C6 H6B .97
C7 C8 1.505(7)
C7 H7A .97
C7 H7B .97
C8 C9 1.514(7)
C8 H8A .97
C8 H8B .97
C9 C10 1.505(7)
C9 H9A .97
C9 H9B .97
C10 C11 1.515(7)
C10 H10A .97
C10 H10B .97
C11 C12 1.512(7)
C11 H11A .97
C11 H11B .97
C12 C13 1.513(7)
C12 H12A .97
C12 H12B .97
C13 C14 1.511(7)
C13 H13A .97
C13 H13B .97
C14 C15 1.518(7)
C14 H14A .97
C14 H14B .97
C15 C16 1.508(8)
C15 H15A .97
C15 H15B .97
C16 H16A .96
C16 H16B .96
C16 H16C .96

loop_
_geom_torsion_atom_site_label_1
_geom_torsion_atom_site_label_2
_geom_torsion_atom_site_label_3
_geom_torsion_atom_site_label_4
_geom_torsion
O1 C31 C32 N1 9.1(7)
O2 C31 C32 N1 -172.1(4)
C31 C32 N1 C34 -64.0(5)
C31 C32 N1 C33 178.6(4)
C31 C32 N1 C1 60.3(5)
C34 N1 C1 C2 -67.3(5)
C32 N1 C1 C2 168.9(4)
C33 N1 C1 C2 53.6(5)
N1 C1 C2 C3 -177.1(4)
C1 C2 C3 C4 166.3(4)
C2 C3 C4 C5 -179.7(4)
C3 C4 C5 C6 174.2(5)
C4 C5 C6 C7 179.6(5)
C5 C6 C7 C8 178.9(5)
C6 C7 C8 C9 179.8(5)
C7 C8 C9 C10 179.6(5)
C8 C9 C10 C11 179.8(5)
C9 C10 C11 C12 -179.4(5)
C10 C11 C12 C13 179.4(5)
C11 C12 C13 C14 -179.7(5)
C12 C13 C14 C15 178.4(5)
C13 C14 C15 C16 -179.6(5)

loop_
_cod_related_entry_id
_cod_related_entry_database
_cod_related_entry_code
1 ChemSpider 21140621
